data_2226579
loop_
_publ_author_name
'Li, Yubo'
'Zhou, Wenfeng'
'Wang, Jinli'
'Gao, Haixiang'
'Zhou, Zhiqiang'

_publ_section_title
;
 3-Methylquinoxaline-2-carboxylic acid 4-oxide monohydrate
;
_journal_coeditor_code LH5056
_journal_issue 7
_journal_name_full 'Acta Crystallographica Section E'
_journal_page_first o1801
_journal_paper_doi 10.1107/S160053681002266X
_journal_volume 66
_journal_year 2010
_chemical_formula_iupac 'C10 H8 N2 O3, H2 O1'
_chemical_formula_moiety 'C10 H8 N2 O3, H2 O1'
_chemical_formula_sum 'C10 H10 N2 O4'
_chemical_formula_weight 222.20
_chemical_name_systematic
;
3-Methylquinoxaline-2-carboxylic acid 4-oxide monohydrate
;
_space_group_IT_number 14
_symmetry_cell_setting monoclinic
_symmetry_space_group_name_Hall '-P 2ybc'
_symmetry_space_group_name_H-M 'P 1 21/c 1'
_atom_sites_solution_hydrogens geom
_atom_sites_solution_primary direct
_atom_sites_solution_secondary difmap
_audit_creation_method SHELXL-97
_cell_angle_alpha 90.00
_cell_angle_beta 98.520(15)
_cell_angle_gamma 90.00
_cell_formula_units_Z 4
_cell_length_a 6.0526(13)
_cell_length_b 18.068(4)
_cell_length_c 8.9195(19)
_cell_measurement_reflns_used 426
_cell_measurement_temperature 173(2)
_cell_measurement_theta_max 68.12
_cell_measurement_theta_min 3.12
_cell_volume 964.7(4)
_computing_cell_refinement 'RAPID-AUTO (Rigaku, 2001)'
_computing_data_collection 'RAPID-AUTO (Rigaku, 2001)'
_computing_data_reduction 'RAPID-AUTO (Rigaku, 2001)'
_computing_molecular_graphics 'SHELXTL (Sheldrick, 2008)'
_computing_publication_material 'SHELXTL (Sheldrick, 2008)'
_computing_structure_refinement 'SHELXL97 (Sheldrick, 2008)'
_computing_structure_solution 'SHELXS97 (Sheldrick, 2008)'
_diffrn_ambient_temperature 173(2)
_diffrn_measured_fraction_theta_full 0.991
_diffrn_measured_fraction_theta_max 0.991
_diffrn_measurement_device_type 'Rigaku R-AXIS RAPID IP area-detector'
_diffrn_measurement_method '\w scans at fixed \c = 45\%'
_diffrn_radiation_monochromator graphite
_diffrn_radiation_source 'fine-focus sealed tube'
_diffrn_radiation_type CuK\a
_diffrn_radiation_wavelength 1.54186
_diffrn_reflns_av_R_equivalents 0.0773
_diffrn_reflns_av_sigmaI/netI 0.1047
_diffrn_reflns_limit_h_max 7
_diffrn_reflns_limit_h_min -7
_diffrn_reflns_limit_k_max 20
_diffrn_reflns_limit_k_min -20
_diffrn_reflns_limit_l_max 9
_diffrn_reflns_limit_l_min -10
_diffrn_reflns_number 6140
_diffrn_reflns_theta_full 63.69
_diffrn_reflns_theta_max 63.69
_diffrn_reflns_theta_min 4.90
_exptl_absorpt_coefficient_mu 1.023
_exptl_absorpt_correction_T_max 0.9602
_exptl_absorpt_correction_T_min 0.8215
_exptl_absorpt_correction_type numerical
_exptl_absorpt_process_details '(ABSCOR; Higashi, 1995)'
_exptl_crystal_colour yellow
_exptl_crystal_density_diffrn 1.530
_exptl_crystal_density_method 'not measured'
_exptl_crystal_description plate
_exptl_crystal_F_000 464
_exptl_crystal_size_max 0.20
_exptl_crystal_size_mid 0.20
_exptl_crystal_size_min 0.04
_refine_diff_density_max 0.377
_refine_diff_density_min -0.306
_refine_ls_extinction_coef 0.009(2)
_refine_ls_extinction_expression Fc^*^=kFc[1+0.001xFc^2^\l^3^/sin(2\q)]^-1/4^
_refine_ls_extinction_method 'SHELXL97 (Sheldrick, 2008)'
_refine_ls_goodness_of_fit_ref 1.095
_refine_ls_hydrogen_treatment mixed
_refine_ls_matrix_type full
_refine_ls_number_parameters 154
_refine_ls_number_reflns 1568
_refine_ls_number_restraints 3
_refine_ls_restrained_S_all 1.094
_refine_ls_R_factor_all 0.1594
_refine_ls_R_factor_gt 0.0981
_refine_ls_shift/su_max 0.000
_refine_ls_shift/su_mean 0.000
_refine_ls_structure_factor_coef Fsqd
_refine_ls_weighting_details 'calc w=1/[\s^2^(Fo^2^)+(0.1186P)^2^+0.0706P] where P=(Fo^2^+2Fc^2^)/3'
_refine_ls_weighting_scheme calc
_refine_ls_wR_factor_gt 0.2132
_refine_ls_wR_factor_ref 0.2555
_reflns_number_gt 900
_reflns_number_total 1568
_reflns_threshold_expression I>2\s(I)
_cod_data_source_file lh5056.cif
_cod_data_source_block I
_cod_original_sg_symbol_H-M 'P 21/c'
_cod_database_code 2226579
_cod_database_fobs_code 2226579

loop_
_symmetry_equiv_pos_as_xyz
'x, y, z'
'-x, y+1/2, -z+1/2'
'-x, -y, -z'
'x, -y-1/2, z-1/2'

loop_
_atom_site_type_symbol
_atom_site_label
_atom_site_fract_x
_atom_site_fract_y
_atom_site_fract_z
_atom_site_U_iso_or_equiv
_atom_site_adp_type
_atom_site_calc_flag
_atom_site_refinement_flags
_atom_site_occupancy
_atom_site_disorder_assembly
_atom_site_disorder_group
O O1W 0.2035(6) 0.6094(2) 0.4980(5) 0.0458(12) Uani d D 1 . .
O O1 0.6172(6) 0.2378(2) 0.1107(4) 0.0546(12) Uani d . 1 . .
O O2 0.3088(6) 0.4949(2) 0.2089(5) 0.0614(13) Uani d . 1 . .
O O3 0.2260(7) 0.4704(2) 0.4389(4) 0.0532(12) Uani d . 1 . .
H H3 0.2018 0.5162 0.4401 0.080 Uiso calc R 1 . .
N N1 0.4745(7) 0.2663(3) 0.1891(5) 0.0393(12) Uani d . 1 . .
N N2 0.1661(7) 0.3286(2) 0.3563(5) 0.0389(12) Uani d . 1 . .
C C1 0.1772(8) 0.2529(3) 0.3378(6) 0.0403(14) Uani d . 1 . .
C C2 0.0313(9) 0.2070(3) 0.4034(6) 0.0461(15) Uani d . 1 . .
H H2 -0.0732 0.2280 0.4609 0.055 Uiso calc R 1 . .
C C3 0.0398(9) 0.1315(3) 0.3845(6) 0.0474(16) Uani d . 1 . .
H H3A -0.0604 0.1004 0.4277 0.057 Uiso calc R 1 . .
C C4 0.1961(9) 0.1006(3) 0.3014(6) 0.0490(16) Uani d . 1 . .
H H4 0.2012 0.0483 0.2900 0.059 Uiso calc R 1 . .
C C5 0.3405(9) 0.1436(3) 0.2369(6) 0.0451(16) Uani d . 1 . .
H H5 0.4457 0.1219 0.1810 0.054 Uiso calc R 1 . .
C C6 0.3311(8) 0.2207(3) 0.2547(6) 0.0387(14) Uani d . 1 . .
C C7 0.4655(9) 0.3408(3) 0.2072(6) 0.0402(15) Uani d . 1 . .
C C8 0.3058(9) 0.3687(3) 0.2920(6) 0.0383(14) Uani d . 1 . .
C C9 0.6295(9) 0.3835(3) 0.1352(6) 0.0482(16) Uani d . 1 . .
H H9B 0.7788 0.3625 0.1647 0.072 Uiso calc R 1 . .
H H9C 0.6287 0.4352 0.1684 0.072 Uiso calc R 1 . .
H H9A 0.5896 0.3812 0.0247 0.072 Uiso calc R 1 . .
C C10 0.2818(9) 0.4516(3) 0.3070(7) 0.0434(15) Uani d . 1 . .
H H1WB 0.261(8) 0.643(2) 0.450(6) 0.065 Uiso d D 1 . .
H H1WA 0.080(5) 0.626(3) 0.522(6) 0.065 Uiso d D 1 . .

loop_
_atom_site_aniso_label
_atom_site_aniso_U_11
_atom_site_aniso_U_22
_atom_site_aniso_U_33
_atom_site_aniso_U_12
_atom_site_aniso_U_13
_atom_site_aniso_U_23
O1W 0.041(2) 0.044(3) 0.056(3) -0.003(2) 0.0210(19) -0.003(2)
O1 0.049(2) 0.054(3) 0.065(3) 0.007(2) 0.021(2) -0.005(2)
O2 0.081(3) 0.050(3) 0.059(3) 0.009(2) 0.030(2) 0.008(2)
O3 0.065(3) 0.043(3) 0.056(3) 0.004(2) 0.021(2) -0.002(2)
N1 0.032(2) 0.052(3) 0.037(3) 0.005(2) 0.016(2) -0.004(2)
N2 0.034(2) 0.040(3) 0.045(3) 0.001(2) 0.013(2) -0.006(2)
C1 0.031(3) 0.043(4) 0.048(3) 0.004(3) 0.010(3) -0.004(3)
C2 0.044(3) 0.051(4) 0.045(3) -0.005(3) 0.010(3) -0.007(3)
C3 0.045(4) 0.046(4) 0.056(4) -0.011(3) 0.021(3) -0.008(3)
C4 0.050(4) 0.040(4) 0.060(4) 0.004(3) 0.018(3) -0.003(3)
C5 0.037(3) 0.048(4) 0.053(4) 0.006(3) 0.018(3) -0.004(3)
C6 0.037(3) 0.044(4) 0.036(3) 0.000(3) 0.012(3) -0.002(3)
C7 0.033(3) 0.049(4) 0.040(3) 0.004(3) 0.008(2) -0.003(3)
C8 0.034(3) 0.046(4) 0.036(3) 0.004(3) 0.008(2) -0.002(3)
C9 0.045(4) 0.047(4) 0.056(4) 0.003(3) 0.016(3) -0.002(3)
C10 0.038(3) 0.047(4) 0.048(4) 0.000(3) 0.015(3) -0.006(3)

loop_
_atom_type_symbol
_atom_type_description
_atom_type_scat_dispersion_real
_atom_type_scat_dispersion_imag
_atom_type_scat_source
C C 0.0181 0.0091 'International Tables Vol C Tables 4.2.6.8 and 6.1.1.4'
H H 0.0000 0.0000 'International Tables Vol C Tables 4.2.6.8 and 6.1.1.4'
N N 0.0311 0.0180 'International Tables Vol C Tables 4.2.6.8 and 6.1.1.4'
O O 0.0492 0.0322 'International Tables Vol C Tables 4.2.6.8 and 6.1.1.4'

loop_
_geom_angle_atom_site_label_1
_geom_angle_atom_site_label_2
_geom_angle_atom_site_label_3
_geom_angle_site_symmetry_1
_geom_angle_site_symmetry_3
_geom_angle
_geom_angle_publ_flag
H1WB O1W H1WA . . 108(4) ?
C10 O3 H3 . . 109.5 ?
O1 N1 C7 . . 120.0(5) ?
O1 N1 C6 . . 120.0(5) ?
C7 N1 C6 . . 120.1(4) ?
C8 N2 C1 . . 116.8(4) ?
N2 C1 C6 . . 121.6(5) ?
N2 C1 C2 . . 119.4(5) ?
C6 C1 C2 . . 119.0(5) ?
C3 C2 C1 . . 119.9(5) ?
C3 C2 H2 . . 120.1 ?
C1 C2 H2 . . 120.1 ?
C2 C3 C4 . . 120.0(5) ?
C2 C3 H3A . . 120.0 ?
C4 C3 H3A . . 120.0 ?
C5 C4 C3 . . 121.5(5) ?
C5 C4 H4 . . 119.3 ?
C3 C4 H4 . . 119.3 ?
C4 C5 C6 . . 118.7(5) ?
C4 C5 H5 . . 120.6 ?
C6 C5 H5 . . 120.6 ?
N1 C6 C1 . . 118.8(5) ?
N1 C6 C5 . . 120.3(5) ?
C1 C6 C5 . . 120.9(5) ?
N1 C7 C8 . . 117.5(5) ?
N1 C7 C9 . . 115.2(5) ?
C8 C7 C9 . . 127.3(5) ?
N2 C8 C7 . . 125.2(5) ?
N2 C8 C10 . . 115.6(5) ?
C7 C8 C10 . . 119.0(5) ?
C7 C9 H9B . . 109.5 ?
C7 C9 H9C . . 109.5 ?
H9B C9 H9C . . 109.5 ?
C7 C9 H9A . . 109.5 ?
H9B C9 H9A . . 109.5 ?
H9C C9 H9A . . 109.5 ?
O2 C10 O3 . . 124.3(6) ?
O2 C10 C8 . . 123.7(5) ?
O3 C10 C8 . . 112.0(5) ?

loop_
_geom_bond_atom_site_label_1
_geom_bond_atom_site_label_2
_geom_bond_site_symmetry_2
_geom_bond_distance
_geom_bond_publ_flag
O1W H1WB . 0.85(4) ?
O1W H1WA . 0.86(4) ?
O1 N1 . 1.296(5) ?
O2 C10 . 1.202(6) ?
O3 C10 . 1.316(6) ?
O3 H3 . 0.8400 ?
N1 C7 . 1.357(7) ?
N1 C6 . 1.388(6) ?
N2 C8 . 1.309(6) ?
N2 C1 . 1.380(6) ?
C1 C6 . 1.401(6) ?
C1 C2 . 1.401(7) ?
C2 C3 . 1.377(6) ?
C2 H2 . 0.9500 ?
C3 C4 . 1.401(7) ?
C3 H3A . 0.9500 ?
C4 C5 . 1.359(7) ?
C4 H4 . 0.9500 ?
C5 C6 . 1.404(7) ?
C5 H5 . 0.9500 ?
C7 C8 . 1.406(7) ?
C7 C9 . 1.477(7) ?
C8 C10 . 1.514(8) ?
C9 H9B . 0.9800 ?
C9 H9C . 0.9800 ?
C9 H9A . 0.9800 ?

loop_
_geom_hbond_atom_site_label_D
_geom_hbond_atom_site_label_H
_geom_hbond_atom_site_label_A
_geom_hbond_site_symmetry_A
_geom_hbond_distance_DH
_geom_hbond_distance_HA
_geom_hbond_distance_DA
_geom_hbond_angle_DHA
O1W H1WB O1 2_655 0.85(4) 1.97(2) 2.794(5) 164(5)
O1W H1WA N2 3_566 0.86(4) 2.14(2) 2.968(5) 163(5)
O3 H3 O1W . 0.84 1.76 2.574(5) 162.0

loop_
_geom_torsion_atom_site_label_1
_geom_torsion_atom_site_label_2
_geom_torsion_atom_site_label_3
_geom_torsion_atom_site_label_4
_geom_torsion_site_symmetry_1
_geom_torsion_site_symmetry_2
_geom_torsion_site_symmetry_3
_geom_torsion_site_symmetry_4
_geom_torsion
_geom_torsion_publ_flag
C8 N2 C1 C6 . . . . 0.2(7) ?
C8 N2 C1 C2 . . . . -179.8(5) ?
N2 C1 C2 C3 . . . . 179.4(4) ?
C6 C1 C2 C3 . . . . -0.6(8) ?
C1 C2 C3 C4 . . . . 0.9(8) ?
C2 C3 C4 C5 . . . . -0.6(8) ?
C3 C4 C5 C6 . . . . 0.0(8) ?
O1 N1 C6 C1 . . . . -179.5(4) ?
C7 N1 C6 C1 . . . . 0.6(7) ?
O1 N1 C6 C5 . . . . 0.2(7) ?
C7 N1 C6 C5 . . . . -179.7(4) ?
N2 C1 C6 N1 . . . . -0.3(7) ?
C2 C1 C6 N1 . . . . 179.6(5) ?
N2 C1 C6 C5 . . . . 180.0(5) ?
C2 C1 C6 C5 . . . . -0.1(8) ?
C4 C5 C6 N1 . . . . -179.4(5) ?
C4 C5 C6 C1 . . . . 0.4(8) ?
O1 N1 C7 C8 . . . . 179.4(4) ?
C6 N1 C7 C8 . . . . -0.7(7) ?
O1 N1 C7 C9 . . . . -1.3(7) ?
C6 N1 C7 C9 . . . . 178.7(4) ?
C1 N2 C8 C7 . . . . -0.4(8) ?
C1 N2 C8 C10 . . . . 176.9(4) ?
N1 C7 C8 N2 . . . . 0.6(8) ?
C9 C7 C8 N2 . . . . -178.7(5) ?
N1 C7 C8 C10 . . . . -176.5(4) ?
C9 C7 C8 C10 . . . . 4.2(8) ?
N2 C8 C10 O2 . . . . -143.8(5) ?
C7 C8 C10 O2 . . . . 33.6(8) ?
N2 C8 C10 O3 . . . . 35.6(6) ?
C7 C8 C10 O3 . . . . -147.0(5) ?
